data_7041227
loop_
_publ_author_name
'Dudkina, Yulia B.'
'Kholin, Kirill V.'
'Gryaznova, Tatyana V.'
'Islamov, Daut R.'
'Kataeva, Olga N.'
'Rizvanov, Ildar Kh'
'Levitskaya, Alina I.'
'Fominykh, Olga D.'
'Balakina, Marina Yu'
'Sinyashin, Oleg G.'
'Budnikova, Yulia H.'

_publ_section_title
;
 Redox trends in cyclometalated palladium(ii) complexes.
;
_journal_issue 1
_journal_name_full 'Dalton transactions (Cambridge, England : 2003)'
_journal_page_first 165
_journal_page_last 177
_journal_paper_doi 10.1039/c6dt03786k
_journal_volume 46
_journal_year 2016
_chemical_formula_moiety 'C34 H36 N2 O6 P2 Pd2'
_chemical_formula_sum 'C34 H36 N2 O6 P2 Pd2'
_chemical_formula_weight 843.39
_space_group_crystal_system triclinic
_space_group_IT_number 2
_space_group_name_Hall '-P 1'
_space_group_name_H-M_alt 'P -1'
_symmetry_cell_setting triclinic
_symmetry_Int_Tables_number 2
_symmetry_space_group_name_Hall '-P 1'
_symmetry_space_group_name_H-M 'P -1'
_atom_sites_solution_hydrogens geom
_audit_creation_method SHELXL-2014/7
_audit_update_record
;
2016-09-08 deposited with the CCDC.
2016-11-18 downloaded from the CCDC.
;
_cell_angle_alpha 107.243(3)
_cell_angle_beta 93.614(3)
_cell_angle_gamma 110.812(3)
_cell_formula_units_Z 2
_cell_length_a 10.197(1)
_cell_length_b 13.081(1)
_cell_length_c 13.311(2)
_cell_measurement_reflns_used 9335
_cell_measurement_temperature 100(2)
_cell_measurement_theta_max 29.35
_cell_measurement_theta_min 2.18
_cell_volume 1556.6(3)
_computing_cell_refinement 'APEX2  v2, 1-4  (Bruker AXS, 2005-2007)'
_computing_data_collection 'APEX2  v2, 1-4  (Bruker AXS, 2005-2007)'
_computing_data_reduction 'SAINT NT v6.0 (Bruker AXS, 2003)'
_computing_molecular_graphics 'MERCURY 3.1 (Macrae, 2006)'
_computing_publication_material 'WinGX (Farrugia 1999), enCIFer (Allen et al. 2004)'
_computing_structure_refinement 'SHELXL-2014/7 (Sheldrick, 2014)'
_computing_structure_solution 'SHELXS-97 (Sheldrick, 2008)'
_diffrn_ambient_temperature 100(2)
_diffrn_measured_fraction_theta_full 0.999
_diffrn_measured_fraction_theta_max 0.999
_diffrn_measurement_device_type 'Bruker Kappa APEX DUO CCD'
_diffrn_measurement_method '\f and \w scans'
_diffrn_radiation_probe x-ray
_diffrn_radiation_type MoK\a
_diffrn_radiation_wavelength 0.71073
_diffrn_reflns_av_R_equivalents 0.0399
_diffrn_reflns_av_unetI/netI 0.0228
_diffrn_reflns_Laue_measured_fraction_full 0.999
_diffrn_reflns_Laue_measured_fraction_max 0.999
_diffrn_reflns_limit_h_max 12
_diffrn_reflns_limit_h_min -12
_diffrn_reflns_limit_k_max 16
_diffrn_reflns_limit_k_min -16
_diffrn_reflns_limit_l_max 16
_diffrn_reflns_limit_l_min -16
_diffrn_reflns_number 39612
_diffrn_reflns_point_group_measured_fraction_full 0.999
_diffrn_reflns_point_group_measured_fraction_max 0.999
_diffrn_reflns_theta_full 25.242
_diffrn_reflns_theta_max 26.372
_diffrn_reflns_theta_min 1.631
_diffrn_source 'fine-focus sealed tube'
_exptl_absorpt_coefficient_mu 1.309
_exptl_absorpt_correction_T_max 0.7947
_exptl_absorpt_correction_T_min 0.6902
_exptl_absorpt_correction_type multi-scan
_exptl_absorpt_process_details 'SADABS version 2.10 (Sheldrick,Bruker AXS Inc.)'
_exptl_crystal_colour colorless
_exptl_crystal_density_diffrn 1.799
_exptl_crystal_description prism
_exptl_crystal_F_000 848
_exptl_crystal_size_max 0.306
_exptl_crystal_size_mid 0.236
_exptl_crystal_size_min 0.184
_refine_diff_density_max 1.868
_refine_diff_density_min -1.435
_refine_diff_density_rms 0.141
_refine_ls_extinction_method none
_refine_ls_goodness_of_fit_ref 1.148
_refine_ls_hydrogen_treatment constr
_refine_ls_matrix_type full
_refine_ls_number_parameters 419
_refine_ls_number_reflns 6365
_refine_ls_number_restraints 0
_refine_ls_restrained_S_all 1.148
_refine_ls_R_factor_all 0.0542
_refine_ls_R_factor_gt 0.0439
_refine_ls_shift/su_max 0.001
_refine_ls_shift/su_mean 0.000
_refine_ls_structure_factor_coef Fsqd
_refine_ls_weighting_details 'w=1/[\s^2^(Fo^2^)+(0.0248P)^2^+10.9188P] where P=(Fo^2^+2Fc^2^)/3'
_refine_ls_weighting_scheme calc
_refine_ls_wR_factor_gt 0.0963
_refine_ls_wR_factor_ref 0.1058
_reflns_Friedel_coverage 0.000
_reflns_number_gt 5463
_reflns_number_total 6365
_reflns_threshold_expression 'I > 2\s(I)'
_cod_data_source_file c6dt03786k2.cif
_cod_data_source_block Bud180_100K_a
_cod_depositor_comments 'Adding full bibliography for 7041225--7041227.cif.'
_cod_database_code 7041227
_shelx_shelxl_version_number 2014/7
_shelx_space_group_comment
;
The symmetry employed for this shelxl refinement is uniquely defined
by the following loop, which should always be used as a source of
symmetry information in preference to the above space-group names.
They are only intended as comments.
;
_shelx_estimated_absorpt_t_min 0.690
_shelx_estimated_absorpt_t_max 0.795

loop_
_space_group_symop_operation_xyz
'x, y, z'
'-x, -y, -z'

loop_
_atom_site_label
_atom_site_type_symbol
_atom_site_fract_x
_atom_site_fract_y
_atom_site_fract_z
_atom_site_U_iso_or_equiv
_atom_site_adp_type
_atom_site_occupancy
_atom_site_site_symmetry_order
_atom_site_calc_flag
_atom_site_refinement_flags_posn
_atom_site_refinement_flags_adp
Pd1 Pd 0.41904(4) 0.35825(3) 0.67513(3) 0.01617(10) Uani 1 1 d . .
Pd2 Pd 0.56325(4) 0.15809(3) 0.82887(3) 0.01617(10) Uani 1 1 d . .
P1 P 0.31282(12) 0.17099(9) 0.65614(9) 0.0158(2) Uani 1 1 d . .
P2 P 0.68012(13) 0.34117(10) 0.84101(9) 0.0181(2) Uani 1 1 d . .
N1 N 0.5200(4) 0.5338(3) 0.6816(3) 0.0140(7) Uani 1 1 d . .
N15 N 0.4623(4) -0.0169(3) 0.8223(3) 0.0149(7) Uani 1 1 d . .
O1 O 0.3691(3) 0.1354(3) 0.7418(3) 0.0229(7) Uani 1 1 d . .
O2 O 0.3282(4) 0.0971(3) 0.5398(3) 0.0224(7) Uani 1 1 d . .
O3 O 0.1415(3) 0.1125(3) 0.6410(3) 0.0218(7) Uani 1 1 d . .
O4 O 0.5968(4) 0.3952(3) 0.7912(3) 0.0267(8) Uani 1 1 d . .
O5 O 0.7539(4) 0.4309(3) 0.9618(3) 0.0257(7) Uani 1 1 d . .
O6 O 0.8228(4) 0.3528(3) 0.7921(3) 0.0246(7) Uani 1 1 d . .
C2 C 0.6470(5) 0.6122(4) 0.7325(4) 0.0199(9) Uani 1 1 d . .
H2 H 0.7028 0.5939 0.7789 0.024 Uiso 1 1 calc R U
C3 C 0.7037(5) 0.7219(4) 0.7212(4) 0.0209(9) Uani 1 1 d . .
H3 H 0.7964 0.7763 0.7591 0.025 Uiso 1 1 calc R U
C4 C 0.6243(5) 0.7499(4) 0.6551(4) 0.0199(9) Uani 1 1 d . .
H4 H 0.6611 0.8240 0.6468 0.024 Uiso 1 1 calc R U
C5 C 0.4871(5) 0.6675(4) 0.5996(4) 0.0181(9) Uani 1 1 d . .
C6 C 0.3955(5) 0.6881(4) 0.5293(4) 0.0225(10) Uani 1 1 d . .
H6 H 0.4262 0.7608 0.5183 0.027 Uiso 1 1 calc R U
C7 C 0.2642(5) 0.6041(4) 0.4778(4) 0.0230(10) Uani 1 1 d . .
H7 H 0.2038 0.6202 0.4328 0.028 Uiso 1 1 calc R U
C8 C 0.2147(5) 0.4904(4) 0.4905(4) 0.0205(9) Uani 1 1 d . .
C9 C 0.0809(5) 0.4018(4) 0.4367(4) 0.0240(10) Uani 1 1 d . .
H9 H 0.0173 0.4156 0.3922 0.029 Uiso 1 1 calc R U
C10 C 0.0428(5) 0.2945(4) 0.4493(4) 0.0249(10) Uani 1 1 d . .
H10 H -0.0472 0.2345 0.4124 0.030 Uiso 1 1 calc R U
C11 C 0.1346(5) 0.2721(4) 0.5158(4) 0.0213(9) Uani 1 1 d . .
H11 H 0.1058 0.1970 0.5217 0.026 Uiso 1 1 calc R U
C12 C 0.2654(5) 0.3569(4) 0.5725(4) 0.0187(9) Uani 1 1 d . .
C13 C 0.3037(5) 0.4677(4) 0.5586(4) 0.0180(9) Uani 1 1 d . .
C14 C 0.4386(5) 0.5591(4) 0.6146(4) 0.0173(9) Uani 1 1 d . .
C16 C 0.3300(5) -0.0924(4) 0.7779(4) 0.0198(9) Uani 1 1 d . .
H16 H 0.2689 -0.0701 0.7402 0.024 Uiso 1 1 calc R U
C17 C 0.2773(5) -0.2040(4) 0.7847(4) 0.0223(9) Uani 1 1 d . .
H17 H 0.1832 -0.2576 0.7496 0.027 Uiso 1 1 calc R U
C18 C 0.3631(5) -0.2349(4) 0.8428(4) 0.0217(9) Uani 1 1 d . .
H18 H 0.3280 -0.3101 0.8488 0.026 Uiso 1 1 calc R U
C19 C 0.5032(5) -0.1554(4) 0.8934(4) 0.0185(9) Uani 1 1 d . .
C20 C 0.6000(5) -0.1782(4) 0.9575(4) 0.0209(9) Uani 1 1 d . .
H20 H 0.5701 -0.2512 0.9680 0.025 Uiso 1 1 calc R U
C21 C 0.7346(5) -0.0970(4) 1.0037(4) 0.0215(9) Uani 1 1 d . .
H21 H 0.7975 -0.1148 1.0447 0.026 Uiso 1 1 calc R U
C22 C 0.7829(5) 0.0162(4) 0.9911(4) 0.0207(9) Uani 1 1 d . .
C23 C 0.9199(5) 0.1026(4) 1.0392(4) 0.0229(10) Uani 1 1 d . .
H23 H 0.9849 0.0879 1.0816 0.028 Uiso 1 1 calc R U
C24 C 0.9593(5) 0.2087(4) 1.0246(4) 0.0246(10) Uani 1 1 d . .
H24 H 1.0525 0.2664 1.0565 0.030 Uiso 1 1 calc R U
C25 C 0.8649(5) 0.2334(4) 0.9635(4) 0.0220(10) Uani 1 1 d . .
H25 H 0.8958 0.3075 0.9553 0.026 Uiso 1 1 calc R U
C26 C 0.7273(5) 0.1521(4) 0.9147(4) 0.0193(9) Uani 1 1 d . .
C27 C 0.6899(5) 0.0421(4) 0.9290(4) 0.0174(9) Uani 1 1 d . .
C28 C 0.5490(5) -0.0461(4) 0.8808(3) 0.0171(9) Uani 1 1 d . .
C29 C 0.2659(6) -0.0297(4) 0.5053(4) 0.0312(12) Uani 1 1 d . .
H29A H 0.1604 -0.0584 0.4936 0.037 Uiso 1 1 calc R U
H29B H 0.2983 -0.0560 0.5611 0.037 Uiso 1 1 calc R U
C30 C 0.3125(6) -0.0764(5) 0.4034(4) 0.0309(11) Uani 1 1 d . .
H30A H 0.2807 -0.0494 0.3488 0.046 Uiso 1 1 calc R U
H30B H 0.2705 -0.1617 0.3784 0.046 Uiso 1 1 calc R U
H30C H 0.4169 -0.0488 0.4160 0.046 Uiso 1 1 calc R U
C31 C 0.0698(5) 0.1277(4) 0.7314(4) 0.0239(10) Uani 1 1 d . .
H31A H 0.0145 0.1755 0.7268 0.029 Uiso 1 1 calc R U
H31B H 0.1411 0.1686 0.7990 0.029 Uiso 1 1 calc R U
C32 C -0.0288(6) 0.0103(4) 0.7304(4) 0.0274(11) Uani 1 1 d . .
H32A H -0.0938 -0.0324 0.6609 0.041 Uiso 1 1 calc R U
H32B H -0.0845 0.0202 0.7873 0.041 Uiso 1 1 calc R U
H32C H 0.0275 -0.0336 0.7425 0.041 Uiso 1 1 calc R U
C33 C 0.6700(5) 0.4773(4) 1.0296(4) 0.0243(10) Uani 1 1 d . .
H33A H 0.6820 0.4657 1.0992 0.029 Uiso 1 1 calc R U
H33B H 0.5677 0.4366 0.9956 0.029 Uiso 1 1 calc R U
C34 C 0.7183(5) 0.6049(4) 1.0468(4) 0.0265(11) Uani 1 1 d . .
H34A H 0.8224 0.6425 1.0690 0.040 Uiso 1 1 calc R U
H34B H 0.6738 0.6402 1.1028 0.040 Uiso 1 1 calc R U
H34C H 0.6900 0.6153 0.9800 0.040 Uiso 1 1 calc R U
C35 C 0.9298(6) 0.4662(4) 0.8019(4) 0.0301(11) Uani 1 1 d . .
H35A H 0.9715 0.5129 0.8783 0.036 Uiso 1 1 calc R U
H35B H 0.8858 0.5090 0.7708 0.036 Uiso 1 1 calc R U
C36 C 1.0423(5) 0.4459(5) 0.7433(5) 0.0310(12) Uani 1 1 d . .
H36A H 1.0882 0.4068 0.7769 0.046 Uiso 1 1 calc R U
H36B H 1.1138 0.5206 0.7457 0.046 Uiso 1 1 calc R U
H36C H 0.9991 0.3968 0.6686 0.046 Uiso 1 1 calc R U

loop_
_atom_site_aniso_label
_atom_site_aniso_U_11
_atom_site_aniso_U_22
_atom_site_aniso_U_33
_atom_site_aniso_U_23
_atom_site_aniso_U_13
_atom_site_aniso_U_12
Pd1 0.01662(18) 0.00917(16) 0.02039(18) 0.00519(13) -0.00031(13) 0.00294(13)
Pd2 0.01724(18) 0.01025(16) 0.01995(18) 0.00565(13) 0.00103(13) 0.00419(13)
P1 0.0157(5) 0.0080(5) 0.0209(5) 0.0053(4) 0.0007(4) 0.0017(4)
P2 0.0210(6) 0.0089(5) 0.0202(6) 0.0035(4) -0.0026(4) 0.0036(4)
N1 0.0165(18) 0.0097(16) 0.0165(17) 0.0071(14) 0.0024(14) 0.0037(14)
N15 0.0164(18) 0.0111(17) 0.0186(18) 0.0063(14) 0.0052(14) 0.0058(15)
O1 0.0195(16) 0.0132(15) 0.0319(18) 0.0099(14) -0.0034(14) 0.0015(13)
O2 0.0257(17) 0.0084(15) 0.0302(18) 0.0079(13) 0.0055(14) 0.0022(13)
O3 0.0196(16) 0.0148(15) 0.0273(17) 0.0077(13) -0.0014(13) 0.0030(13)
O4 0.0256(18) 0.0119(15) 0.0361(19) 0.0086(14) -0.0089(15) 0.0020(14)
O5 0.0277(18) 0.0166(16) 0.0284(18) 0.0019(14) -0.0060(14) 0.0104(14)
O6 0.0272(18) 0.0095(15) 0.0301(18) 0.0051(13) 0.0021(14) 0.0011(14)
C2 0.021(2) 0.014(2) 0.021(2) 0.0057(18) 0.0006(18) 0.0040(18)
C3 0.018(2) 0.013(2) 0.025(2) 0.0042(18) -0.0013(18) 0.0014(18)
C4 0.022(2) 0.010(2) 0.026(2) 0.0070(18) 0.0045(18) 0.0028(18)
C5 0.019(2) 0.013(2) 0.021(2) 0.0054(17) 0.0046(18) 0.0053(18)
C6 0.029(3) 0.014(2) 0.030(2) 0.0113(19) 0.005(2) 0.0107(19)
C7 0.027(2) 0.017(2) 0.029(2) 0.0110(19) 0.000(2) 0.011(2)
C8 0.020(2) 0.018(2) 0.025(2) 0.0090(19) 0.0061(18) 0.0081(19)
C9 0.021(2) 0.020(2) 0.030(3) 0.009(2) 0.0005(19) 0.008(2)
C10 0.020(2) 0.015(2) 0.033(3) 0.008(2) -0.002(2) 0.0006(19)
C11 0.023(2) 0.013(2) 0.027(2) 0.0079(18) 0.0024(19) 0.0044(18)
C12 0.021(2) 0.016(2) 0.020(2) 0.0047(17) 0.0024(18) 0.0100(19)
C13 0.017(2) 0.013(2) 0.022(2) 0.0044(17) 0.0041(17) 0.0037(18)
C14 0.017(2) 0.014(2) 0.022(2) 0.0083(18) 0.0056(17) 0.0061(18)
C16 0.022(2) 0.015(2) 0.022(2) 0.0077(18) -0.0004(18) 0.0064(19)
C17 0.022(2) 0.016(2) 0.025(2) 0.0073(19) 0.0020(19) 0.0033(19)
C18 0.024(2) 0.011(2) 0.027(2) 0.0079(18) 0.0031(19) 0.0027(18)
C19 0.020(2) 0.012(2) 0.022(2) 0.0036(17) 0.0033(18) 0.0056(18)
C20 0.026(2) 0.013(2) 0.029(2) 0.0107(19) 0.0066(19) 0.0096(19)
C21 0.025(2) 0.021(2) 0.028(2) 0.016(2) 0.0060(19) 0.014(2)
C22 0.024(2) 0.023(2) 0.021(2) 0.0069(19) 0.0047(18) 0.016(2)
C23 0.021(2) 0.021(2) 0.030(2) 0.010(2) 0.0049(19) 0.011(2)
C24 0.016(2) 0.021(2) 0.034(3) 0.010(2) 0.0040(19) 0.0036(19)
C25 0.022(2) 0.014(2) 0.032(3) 0.0125(19) 0.0069(19) 0.0045(19)
C26 0.018(2) 0.018(2) 0.026(2) 0.0104(19) 0.0058(18) 0.0090(18)
C27 0.016(2) 0.013(2) 0.021(2) 0.0043(17) 0.0029(17) 0.0048(17)
C28 0.021(2) 0.014(2) 0.017(2) 0.0036(17) 0.0043(17) 0.0086(18)
C29 0.042(3) 0.007(2) 0.039(3) 0.005(2) 0.011(2) 0.006(2)
C30 0.034(3) 0.021(2) 0.034(3) 0.003(2) 0.005(2) 0.012(2)
C31 0.023(2) 0.014(2) 0.031(3) 0.0046(19) 0.004(2) 0.0071(19)
C32 0.028(3) 0.020(2) 0.035(3) 0.013(2) 0.011(2) 0.007(2)
C33 0.027(2) 0.014(2) 0.027(2) 0.0063(19) 0.001(2) 0.0028(19)
C34 0.026(3) 0.015(2) 0.040(3) 0.009(2) 0.009(2) 0.009(2)
C35 0.032(3) 0.010(2) 0.038(3) 0.009(2) 0.000(2) -0.003(2)
C36 0.024(3) 0.021(2) 0.046(3) 0.017(2) -0.001(2) 0.003(2)

loop_
_atom_type_symbol
_atom_type_description
_atom_type_scat_dispersion_real
_atom_type_scat_dispersion_imag
_atom_type_scat_source
C C 0.0033 0.0016 'International Tables Vol C Tables 4.2.6.8 and 6.1.1.4'
H H 0.0000 0.0000 'International Tables Vol C Tables 4.2.6.8 and 6.1.1.4'
N N 0.0061 0.0033 'International Tables Vol C Tables 4.2.6.8 and 6.1.1.4'
O O 0.0106 0.0060 'International Tables Vol C Tables 4.2.6.8 and 6.1.1.4'
P P 0.1023 0.0942 'International Tables Vol C Tables 4.2.6.8 and 6.1.1.4'
Pd Pd -0.9988 1.0072 'International Tables Vol C Tables 4.2.6.8 and 6.1.1.4'

loop_
_geom_angle_atom_site_label_1
_geom_angle_atom_site_label_2
_geom_angle_atom_site_label_3
_geom_angle
C12 Pd1 O4 168.86(16)
C12 Pd1 N1 82.71(16)
O4 Pd1 N1 86.47(13)
C12 Pd1 P1 95.11(14)
O4 Pd1 P1 95.85(9)
N1 Pd1 P1 176.02(10)
C26 Pd2 O1 169.62(16)
C26 Pd2 N15 82.62(17)
O1 Pd2 N15 87.19(13)
C26 Pd2 P2 93.99(14)
O1 Pd2 P2 96.19(9)
N15 Pd2 P2 176.61(10)
O1 P1 O3 105.44(18)
O1 P1 O2 110.30(19)
O3 P1 O2 97.87(18)
O1 P1 Pd1 115.29(14)
O3 P1 Pd1 119.39(13)
O2 P1 Pd1 107.07(12)
O4 P2 O6 109.8(2)
O4 P2 O5 106.52(19)
O6 P2 O5 98.47(19)
O4 P2 Pd2 116.41(14)
O6 P2 Pd2 109.37(13)
O5 P2 Pd2 114.78(14)
C2 N1 C14 119.2(4)
C2 N1 Pd1 129.5(3)
C14 N1 Pd1 111.1(3)
C16 N15 C28 119.5(4)
C16 N15 Pd2 129.0(3)
C28 N15 Pd2 111.2(3)
P1 O1 Pd2 140.9(2)
C29 O2 P1 118.9(3)
C31 O3 P1 121.4(3)
P2 O4 Pd1 144.2(2)
C33 O5 P2 119.8(3)
C35 O6 P2 121.3(3)
N1 C2 C3 122.7(4)
N1 C2 H2 118.7
C3 C2 H2 118.7
C4 C3 C2 119.4(4)
C4 C3 H3 120.3
C2 C3 H3 120.3
C3 C4 C5 119.2(4)
C3 C4 H4 120.4
C5 C4 H4 120.4
C14 C5 C4 117.8(4)
C14 C5 C6 118.4(4)
C4 C5 C6 123.7(4)
C7 C6 C5 120.6(4)
C7 C6 H6 119.7
C5 C6 H6 119.7
C6 C7 C8 121.3(4)
C6 C7 H7 119.3
C8 C7 H7 119.3
C9 C8 C13 118.5(4)
C9 C8 C7 122.4(4)
C13 C8 C7 119.1(4)
C10 C9 C8 119.4(4)
C10 C9 H9 120.3
C8 C9 H9 120.3
C9 C10 C11 121.5(4)
C9 C10 H10 119.3
C11 C10 H10 119.3
C12 C11 C10 121.5(4)
C12 C11 H11 119.3
C10 C11 H11 119.3
C11 C12 C13 116.5(4)
C11 C12 Pd1 132.6(3)
C13 C12 Pd1 110.9(3)
C8 C13 C12 122.6(4)
C8 C13 C14 118.1(4)
C12 C13 C14 119.2(4)
N1 C14 C5 121.6(4)
N1 C14 C13 116.0(4)
C5 C14 C13 122.3(4)
N15 C16 C17 122.0(4)
N15 C16 H16 119.0
C17 C16 H16 119.0
C18 C17 C16 119.2(4)
C18 C17 H17 120.4
C16 C17 H17 120.4
C17 C18 C19 120.1(4)
C17 C18 H18 120.0
C19 C18 H18 120.0
C28 C19 C18 117.2(4)
C28 C19 C20 118.3(4)
C18 C19 C20 124.5(4)
C21 C20 C19 121.2(4)
C21 C20 H20 119.4
C19 C20 H20 119.4
C20 C21 C22 120.9(4)
C20 C21 H21 119.5
C22 C21 H21 119.5
C23 C22 C27 118.1(4)
C23 C22 C21 122.3(4)
C27 C22 C21 119.5(4)
C24 C23 C22 119.6(4)
C24 C23 H23 120.2
C22 C23 H23 120.2
C23 C24 C25 121.5(4)
C23 C24 H24 119.3
C25 C24 H24 119.3
C26 C25 C24 121.8(4)
C26 C25 H25 119.1
C24 C25 H25 119.1
C25 C26 C27 115.8(4)
C25 C26 Pd2 133.0(3)
C27 C26 Pd2 111.2(3)
C22 C27 C26 123.2(4)
C22 C27 C28 118.0(4)
C26 C27 C28 118.8(4)
N15 C28 C19 121.9(4)
N15 C28 C27 116.0(4)
C19 C28 C27 122.1(4)
O2 C29 C30 108.3(4)
O2 C29 H29A 110.0
C30 C29 H29A 110.0
O2 C29 H29B 110.0
C30 C29 H29B 110.0
H29A C29 H29B 108.4
C29 C30 H30A 109.5
C29 C30 H30B 109.5
H30A C30 H30B 109.5
C29 C30 H30C 109.5
H30A C30 H30C 109.5
H30B C30 H30C 109.5
O3 C31 C32 109.0(4)
O3 C31 H31A 109.9
C32 C31 H31A 109.9
O3 C31 H31B 109.9
C32 C31 H31B 109.9
H31A C31 H31B 108.3
C31 C32 H32A 109.5
C31 C32 H32B 109.5
H32A C32 H32B 109.5
C31 C32 H32C 109.5
H32A C32 H32C 109.5
H32B C32 H32C 109.5
O5 C33 C34 108.9(4)
O5 C33 H33A 109.9
C34 C33 H33A 109.9
O5 C33 H33B 109.9
C34 C33 H33B 109.9
H33A C33 H33B 108.3
C33 C34 H34A 109.5
C33 C34 H34B 109.5
H34A C34 H34B 109.5
C33 C34 H34C 109.5
H34A C34 H34C 109.5
H34B C34 H34C 109.5
O6 C35 C36 107.5(4)
O6 C35 H35A 110.2
C36 C35 H35A 110.2
O6 C35 H35B 110.2
C36 C35 H35B 110.2
H35A C35 H35B 108.5
C35 C36 H36A 109.5
C35 C36 H36B 109.5
H36A C36 H36B 109.5
C35 C36 H36C 109.5
H36A C36 H36C 109.5
H36B C36 H36C 109.5

loop_
_geom_bond_atom_site_label_1
_geom_bond_atom_site_label_2
_geom_bond_distance
Pd1 C12 2.004(4)
Pd1 O4 2.118(3)
Pd1 N1 2.129(3)
Pd1 P1 2.2250(11)
Pd2 C26 2.003(4)
Pd2 O1 2.107(3)
Pd2 N15 2.122(4)
Pd2 P2 2.2136(12)
P1 O1 1.506(3)
P1 O3 1.610(3)
P1 O2 1.615(3)
P2 O4 1.515(3)
P2 O6 1.608(4)
P2 O5 1.622(3)
N1 C2 1.312(6)
N1 C14 1.367(5)
N15 C16 1.324(6)
N15 C28 1.364(6)
O2 C29 1.458(5)
O3 C31 1.447(6)
O5 C33 1.434(6)
O6 C35 1.457(6)
C2 C3 1.401(6)
C2 H2 0.9500
C3 C4 1.370(6)
C3 H3 0.9500
C4 C5 1.410(6)
C4 H4 0.9500
C5 C14 1.406(6)
C5 C6 1.428(6)
C6 C7 1.364(7)
C6 H6 0.9500
C7 C8 1.456(6)
C7 H7 0.9500
C8 C9 1.407(7)
C8 C13 1.409(6)
C9 C10 1.382(7)
C9 H9 0.9500
C10 C11 1.411(7)
C10 H10 0.9500
C11 C12 1.380(7)
C11 H11 0.9500
C12 C13 1.432(6)
C13 C14 1.432(6)
C16 C17 1.398(6)
C16 H16 0.9500
C17 C18 1.370(7)
C17 H17 0.9500
C18 C19 1.409(6)
C18 H18 0.9500
C19 C28 1.403(6)
C19 C20 1.430(6)
C20 C21 1.364(7)
C20 H20 0.9500
C21 C22 1.450(6)
C21 H21 0.9500
C22 C23 1.405(7)
C22 C27 1.412(6)
C23 C24 1.378(7)
C23 H23 0.9500
C24 C25 1.403(7)
C24 H24 0.9500
C25 C26 1.391(7)
C25 H25 0.9500
C26 C27 1.426(6)
C27 C28 1.440(6)
C29 C30 1.496(7)
C29 H29A 0.9900
C29 H29B 0.9900
C30 H30A 0.9800
C30 H30B 0.9800
C30 H30C 0.9800
C31 C32 1.504(7)
C31 H31A 0.9900
C31 H31B 0.9900
C32 H32A 0.9800
C32 H32B 0.9800
C32 H32C 0.9800
C33 C34 1.502(6)
C33 H33A 0.9900
C33 H33B 0.9900
C34 H34A 0.9800
C34 H34B 0.9800
C34 H34C 0.9800
C35 C36 1.484(8)
C35 H35A 0.9900
C35 H35B 0.9900
C36 H36A 0.9800
C36 H36B 0.9800
C36 H36C 0.9800

loop_
_geom_torsion_atom_site_label_1
_geom_torsion_atom_site_label_2
_geom_torsion_atom_site_label_3
_geom_torsion_atom_site_label_4
_geom_torsion
O3 P1 O1 Pd2 -178.5(3)
O2 P1 O1 Pd2 76.8(3)
Pd1 P1 O1 Pd2 -44.5(4)
O1 P1 O2 C29 54.6(4)
O3 P1 O2 C29 -55.1(4)
Pd1 P1 O2 C29 -179.2(3)
O1 P1 O3 C31 51.9(4)
O2 P1 O3 C31 165.5(3)
Pd1 P1 O3 C31 -79.8(3)
O6 P2 O4 Pd1 101.6(4)
O5 P2 O4 Pd1 -152.8(4)
Pd2 P2 O4 Pd1 -23.3(5)
O4 P2 O5 C33 48.1(4)
O6 P2 O5 C33 161.8(3)
Pd2 P2 O5 C33 -82.2(3)
O4 P2 O6 C35 59.1(4)
O5 P2 O6 C35 -51.9(4)
Pd2 P2 O6 C35 -172.0(3)
C14 N1 C2 C3 0.0(7)
Pd1 N1 C2 C3 174.2(3)
N1 C2 C3 C4 0.4(7)
C2 C3 C4 C5 -0.2(7)
C3 C4 C5 C14 -0.4(7)
C3 C4 C5 C6 179.7(4)
C14 C5 C6 C7 -0.2(7)
C4 C5 C6 C7 179.8(5)
C5 C6 C7 C8 -1.6(7)
C6 C7 C8 C9 -178.8(5)
C6 C7 C8 C13 1.0(7)
C13 C8 C9 C10 -2.2(7)
C7 C8 C9 C10 177.6(5)
C8 C9 C10 C11 0.7(8)
C9 C10 C11 C12 1.0(8)
C10 C11 C12 C13 -1.1(7)
C10 C11 C12 Pd1 178.4(4)
C9 C8 C13 C12 2.2(7)
C7 C8 C13 C12 -177.7(4)
C9 C8 C13 C14 -178.8(4)
C7 C8 C13 C14 1.3(6)
C11 C12 C13 C8 -0.5(7)
Pd1 C12 C13 C8 179.8(4)
C11 C12 C13 C14 -179.5(4)
Pd1 C12 C13 C14 0.9(5)
C2 N1 C14 C5 -0.6(6)
Pd1 N1 C14 C5 -175.7(3)
C2 N1 C14 C13 177.6(4)
Pd1 N1 C14 C13 2.4(5)
C4 C5 C14 N1 0.8(6)
C6 C5 C14 N1 -179.3(4)
C4 C5 C14 C13 -177.3(4)
C6 C5 C14 C13 2.6(7)
C8 C13 C14 N1 178.7(4)
C12 C13 C14 N1 -2.3(6)
C8 C13 C14 C5 -3.2(7)
C12 C13 C14 C5 175.9(4)
C28 N15 C16 C17 -3.0(7)
Pd2 N15 C16 C17 -177.0(3)
N15 C16 C17 C18 2.7(7)
C16 C17 C18 C19 -0.9(7)
C17 C18 C19 C28 -0.4(7)
C17 C18 C19 C20 178.6(4)
C28 C19 C20 C21 -1.3(7)
C18 C19 C20 C21 179.7(5)
C19 C20 C21 C22 1.3(7)
C20 C21 C22 C23 178.8(5)
C20 C21 C22 C27 -0.8(7)
C27 C22 C23 C24 -0.1(7)
C21 C22 C23 C24 -179.8(4)
C22 C23 C24 C25 0.8(7)
C23 C24 C25 C26 -0.1(8)
C24 C25 C26 C27 -1.2(7)
C24 C25 C26 Pd2 176.9(4)
C23 C22 C27 C26 -1.4(7)
C21 C22 C27 C26 178.3(4)
C23 C22 C27 C28 -179.3(4)
C21 C22 C27 C28 0.4(6)
C25 C26 C27 C22 2.0(7)
Pd2 C26 C27 C22 -176.6(3)
C25 C26 C27 C28 179.9(4)
Pd2 C26 C27 C28 1.3(5)
C16 N15 C28 C19 1.6(6)
Pd2 N15 C28 C19 176.7(3)
C16 N15 C28 C27 -178.3(4)
Pd2 N15 C28 C27 -3.3(5)
C18 C19 C28 N15 0.0(6)
C20 C19 C28 N15 -179.0(4)
C18 C19 C28 C27 180.0(4)
C20 C19 C28 C27 0.9(6)
C22 C27 C28 N15 179.4(4)
C26 C27 C28 N15 1.4(6)
C22 C27 C28 C19 -0.5(6)
C26 C27 C28 C19 -178.5(4)
P1 O2 C29 C30 -171.9(3)
P1 O3 C31 C32 -127.5(4)
P2 O5 C33 C34 -111.1(4)
P2 O6 C35 C36 -176.8(3)
